data_2011966
loop_
_publ_author_name
'Kubo, Kanji'
'Yamamoto, Emi'
'Mori, Akira'

_publ_section_title
;
 5-Cyanotropolone and 5-nitrotropolone
;
_journal_issue 5
_journal_name_full 'Acta Crystallographica Section C'
_journal_page_first 611
_journal_page_last 613
_journal_paper_doi 10.1107/S0108270101002463
_journal_volume 57
_journal_year 2001
_chemical_formula_sum 'C8 H5 N O2'
_chemical_formula_weight 147.13
_chemical_name_systematic
;
 ?
;
_space_group_IT_number 2
_symmetry_cell_setting triclinic
_symmetry_space_group_name_Hall '-P 1'
_symmetry_space_group_name_H-M 'P -1'
_audit_creation_method SHELXL-97
_cell_angle_alpha 90.805(9)
_cell_angle_beta 99.905(7)
_cell_angle_gamma 94.116(8)
_cell_formula_units_Z 2
_cell_length_a 7.1995(5)
_cell_length_b 12.6309(14)
_cell_length_c 3.7913(3)
_cell_measurement_reflns_used 25
_cell_measurement_temperature 296(2)
_cell_measurement_theta_max 18.4
_cell_measurement_theta_min 6.8
_cell_volume 338.63(5)
_computing_cell_refinement ' CAD-4 Software'
_computing_data_collection ' CAD-4 Software (Enraf-Nonius, 1989)'
_computing_data_reduction ' MolEN (Fair, 1990)'
_computing_molecular_graphics 'Xtal_GX (Hall & du Boulay, 1995)'
_computing_publication_material SHELXL97
_computing_structure_refinement 'SHELXL97 (Sheldrick, 1997)'
_computing_structure_solution ' SIR97 (Altomare et al., 1999)'
_diffrn_ambient_temperature 296(2)
_diffrn_measured_fraction_theta_full .000
_diffrn_measured_fraction_theta_max .999
_diffrn_measurement_device_type 'Enraf-Nonius CAD4'
_diffrn_measurement_method \w--2\q
_diffrn_radiation_monochromator graphite
_diffrn_radiation_source 'fine-focus sealed tube'
_diffrn_radiation_type MoK\a
_diffrn_radiation_wavelength .71073
_diffrn_reflns_av_R_equivalents .0110
_diffrn_reflns_av_sigmaI/netI .0195
_diffrn_reflns_limit_h_max 9
_diffrn_reflns_limit_h_min -9
_diffrn_reflns_limit_k_max 16
_diffrn_reflns_limit_k_min -16
_diffrn_reflns_limit_l_max 0
_diffrn_reflns_limit_l_min -4
_diffrn_reflns_number 1854
_diffrn_reflns_theta_full .50
_diffrn_reflns_theta_max 27.97
_diffrn_reflns_theta_min 2.88
_diffrn_standards_decay_% 2.2
_diffrn_standards_interval_time 120
_diffrn_standards_number 3
_exptl_absorpt_coefficient_mu .106
_exptl_absorpt_correction_T_max .986
_exptl_absorpt_correction_T_min .918
_exptl_absorpt_correction_type \y
_exptl_absorpt_process_details 'via \y scans (North et al.,, 1968)'
_exptl_crystal_colour yellow
_exptl_crystal_density_diffrn 1.443
_exptl_crystal_density_meas ?
_exptl_crystal_description prism
_exptl_crystal_F_000 152
_exptl_crystal_size_max .53
_exptl_crystal_size_mid .30
_exptl_crystal_size_min .13
_refine_diff_density_max .276
_refine_diff_density_min -.142
_refine_ls_extinction_coef .120(17)
_refine_ls_extinction_method 'SHELXL97 (Sheldrick, 1997)'
_refine_ls_goodness_of_fit_ref 1.033
_refine_ls_hydrogen_treatment constr
_refine_ls_matrix_type full
_refine_ls_number_parameters 102
_refine_ls_number_reflns 1611
_refine_ls_number_restraints 0
_refine_ls_restrained_S_all 1.033
_refine_ls_R_factor_all .0502
_refine_ls_R_factor_gt .0361
_refine_ls_shift/su_max <0.001
_refine_ls_shift/su_mean .000
_refine_ls_structure_factor_coef Fsqd
_refine_ls_weighting_details 'calc w=1/[\s^2^(Fo^2^)+(0.0569P)^2^+0.0600P] where P=(Fo^2^+2Fc^2^)/3'
_refine_ls_weighting_scheme calc
_refine_ls_wR_factor_ref .1063
_reflns_number_gt 1311
_reflns_number_total 1611
_reflns_threshold_expression I>2\s(I)
_cod_data_source_file fr1319.cif
_cod_data_source_block I
_cod_depositor_comments
;
The following automatic conversions were performed:

'_exptl_crystal_density_meas' value 'not measured' was changed to '?'
- the value is perceived as not measured.

Automatic conversion script
Id: cif_fix_values 3008 2015-01-20 13:52:24Z robertas 
;
_cod_database_code 2011966
_cod_database_fobs_code 2011966

loop_
_symmetry_equiv_pos_as_xyz
'x, y, z'
'-x, -y, -z'

loop_
_atom_site_label
_atom_site_fract_x
_atom_site_fract_y
_atom_site_fract_z
_atom_site_U_iso_or_equiv
_atom_site_adp_type
_atom_site_calc_flag
_atom_site_refinement_flags
_atom_site_occupancy
_atom_site_disorder_assembly
_atom_site_disorder_group
_atom_site_type_symbol
N1 1.2110(2) .06845(11) 1.4031(4) .0607(4) Uani d . 1 . . N
O1 .70738(14) .46957(8) .5649(3) .0525(3) Uani d . 1 . . O
O2 .43186(13) .34112(8) .6722(3) .0542(3) Uani d . 1 . . O
H2 .4400 .4019 .6006 .081 Uiso calc R 1 . . H
C1 .75720(17) .38706(9) .7189(3) .0351(3) Uani d . 1 . . C
C2 .60469(17) .30987(10) .7836(3) .0369(3) Uani d . 1 . . C
C3 .61546(18) .21179(10) .9332(4) .0408(3) Uani d . 1 . . C
H3 .4995 .1752 .9410 .049 Uiso calc R 1 . . H
C4 .77349(18) .15816(10) 1.0760(3) .0387(3) Uani d . 1 . . C
H4 .7480 .0913 1.1638 .046 Uiso calc R 1 . . H
C5 .96163(17) .19141(9) 1.1035(3) .0356(3) Uani d . 1 . . C
C6 1.04004(17) .28809(10) .9865(3) .0371(3) Uani d . 1 . . C
H6 1.1714 .2966 1.0311 .045 Uiso calc R 1 . . H
C7 .95330(17) .37035(9) .8195(3) .0360(3) Uani d . 1 . . C
H7 1.0353 .4249 .7607 .043 Uiso calc R 1 . . H
C8 1.0987(2) .12109(10) 1.2707(4) .0433(3) Uani d . 1 . . C

loop_
_atom_site_aniso_label
_atom_site_aniso_U_11
_atom_site_aniso_U_22
_atom_site_aniso_U_33
_atom_site_aniso_U_12
_atom_site_aniso_U_13
_atom_site_aniso_U_23
N1 .0551(8) .0517(7) .0737(9) .0164(6) .0007(7) .0174(6)
O1 .0404(5) .0425(5) .0751(7) .0076(4) .0079(5) .0263(5)
O2 .0307(5) .0480(6) .0839(8) .0057(4) .0069(5) .0267(5)
C1 .0350(6) .0323(6) .0383(6) .0032(4) .0065(5) .0076(4)
C2 .0313(6) .0382(6) .0414(7) .0040(5) .0061(5) .0078(5)
C3 .0348(6) .0372(6) .0503(7) -.0011(5) .0079(5) .0102(5)
C4 .0438(7) .0311(6) .0414(7) .0030(5) .0077(5) .0080(5)
C5 .0395(6) .0333(6) .0345(6) .0084(5) .0049(5) .0046(4)
C6 .0303(5) .0392(6) .0417(7) .0037(4) .0048(5) .0047(5)
C7 .0325(6) .0337(6) .0418(7) -.0002(4) .0071(5) .0068(5)
C8 .0454(7) .0377(6) .0466(7) .0079(5) .0052(6) .0085(5)

loop_
_atom_type_symbol
_atom_type_description
_atom_type_scat_dispersion_real
_atom_type_scat_dispersion_imag
_atom_type_scat_source
C C .0033 .0016 'International Tables Vol C Tables 4.2.6.8 and 6.1.1.4'
H H .0000 .0000 'International Tables Vol C Tables 4.2.6.8 and 6.1.1.4'
N N .0061 .0033 'International Tables Vol C Tables 4.2.6.8 and 6.1.1.4'
O O .0106 .0060 'International Tables Vol C Tables 4.2.6.8 and 6.1.1.4'

loop_
_geom_angle_atom_site_label_1
_geom_angle_atom_site_label_2
_geom_angle_atom_site_label_3
_geom_angle
C2 O2 H2 109.5
O1 C1 C7 120.41(11)
O1 C1 C2 116.39(11)
C7 C1 C2 123.19(10)
O2 C2 C3 116.69(11)
O2 C2 C1 113.70(10)
C3 C2 C1 129.60(11)
C2 C3 C4 130.12(12)
C2 C3 H3 114.9
C4 C3 H3 114.9
C5 C4 C3 128.47(11)
C5 C4 H4 115.8
C3 C4 H4 115.8
C4 C5 C6 127.61(11)
C4 C5 C8 117.53(11)
C6 C5 C8 114.85(11)
C7 C6 C5 130.11(12)
C7 C6 H6 114.9
C5 C6 H6 114.9
C6 C7 C1 130.84(11)
C6 C7 H7 114.6
C1 C7 H7 114.6
N1 C8 C5 177.77(15)

loop_
_geom_bond_atom_site_label_1
_geom_bond_atom_site_label_2
_geom_bond_site_symmetry_2
_geom_bond_distance
_geom_bond_publ_flag
N1 C8 . 1.1377(18) yes
O1 C1 . 1.2468(14) yes
O2 C2 . 1.3330(15) yes
O2 H2 . .8200 ?
C1 C7 . 1.4294(17) yes
C1 C2 . 1.4704(16) yes
C2 C3 . 1.3716(17) yes
C3 C4 . 1.3984(18) yes
C3 H3 . .9300 ?
C4 C5 . 1.3750(18) yes
C4 H4 . .9300 ?
C5 C6 . 1.4175(17) yes
C5 C8 . 1.4461(16) yes
C6 C7 . 1.3588(17) yes
C6 H6 . .9300 ?
C7 H7 . .9300 ?

loop_
_geom_hbond_atom_site_label_D
_geom_hbond_atom_site_label_H
_geom_hbond_atom_site_label_A
_geom_hbond_site_symmetry_A
_geom_hbond_distance_DH
_geom_hbond_distance_HA
_geom_hbond_distance_DA
_geom_hbond_angle_DHA
_geom_hbond_publ_flag
O2 H2 O1 2_666 .82 2.05 2.761(2) 145 yes
O2 H2 O1 . .82 2.08 2.563(2) 118 yes

loop_
_geom_torsion_atom_site_label_1
_geom_torsion_atom_site_label_2
_geom_torsion_atom_site_label_3
_geom_torsion_atom_site_label_4
_geom_torsion
O1 C1 C2 O2 -1.32(18)
C7 C1 C2 O2 179.44(12)
O1 C1 C2 C3 177.41(14)
C7 C1 C2 C3 -1.8(2)
O2 C2 C3 C4 -179.31(14)
C1 C2 C3 C4 2.0(3)
C2 C3 C4 C5 .3(2)
C3 C4 C5 C6 -1.2(2)
C3 C4 C5 C8 178.70(13)
C4 C5 C6 C7 -.6(2)
C8 C5 C6 C7 179.49(13)
C5 C6 C7 C1 2.2(2)
O1 C1 C7 C6 -179.95(13)
C2 C1 C7 C6 -.7(2)
C4 C5 C8 N1 -166(4)
C6 C5 C8 N1 14(4)

loop_
_cod_related_entry_id
_cod_related_entry_database
_cod_related_entry_code
1 ChemSpider 513006
